data_4344549
loop_
_publ_author_name
'Clarke, Ryan M.'
'Hazin, Khatera'
'Thompson, John R.'
'Savard, Didier'
'Prosser, Kathleen E.'
'Storr, Tim'

_publ_section_title
;
 Electronic Structure Description of a Doubly Oxidized Bimetallic Cobalt
 Complex with Proradical Ligands.
;
_journal_issue 2
_journal_name_full 'Inorganic chemistry'
_journal_page_first 762
_journal_page_last 774
_journal_paper_doi 10.1021/acs.inorgchem.5b02231
_journal_volume 55
_journal_year 2016
_chemical_formula_moiety 'C38 H52 Cl2 Co F6 N2 O3 Sb'
_chemical_formula_sum 'C38 H52 Cl2 Co F6 N2 O3 Sb'
_chemical_formula_weight 950.42
_space_group_IT_number 14
_symmetry_cell_setting monoclinic
_symmetry_space_group_name_Hall '-P 2ybc'
_symmetry_space_group_name_H-M 'P 1 21/c 1'
_atom_sites_solution_hydrogens difmap
_atom_sites_solution_primary direct
_cell_angle_alpha 90
_cell_angle_beta 94.132(4)
_cell_angle_gamma 90
_cell_formula_units_Z 4
_cell_length_a 14.5959(9)
_cell_length_b 9.1176(7)
_cell_length_c 32.637(2)
_cell_measurement_reflns_used 0
_cell_measurement_temperature 293
_cell_measurement_theta_max 0
_cell_measurement_theta_min 0
_cell_volume 4332.0(5)
_computing_cell_refinement 'USER DEFINED CELL REFINEMENT'
_computing_data_collection 'USER DEFINED DATA COLLECTION'
_computing_data_reduction 'USER DEFINED DATA REDUCTION'
_computing_molecular_graphics 'CAMERON (Watkin et al., 1996)'
_computing_publication_material 'CRYSTALS (Betteridge et al., 2003)'
_computing_structure_refinement 'CRYSTALS (Betteridge et al., 2003)'
_computing_structure_solution 'SIR92 (Altomare et al., 1994)'
_diffrn_ambient_temperature 293
_diffrn_measured_fraction_theta_full 0.996
_diffrn_measured_fraction_theta_max 0.992
_diffrn_measurement_device Serial
_diffrn_measurement_device_type Unknown
_diffrn_measurement_method \w/2\q
_diffrn_radiation_monochromator graphite
_diffrn_radiation_type 'Cu K\a'
_diffrn_radiation_wavelength 1.54180
_diffrn_reflns_av_R_equivalents 0.064
_diffrn_reflns_limit_h_max 16
_diffrn_reflns_limit_h_min -17
_diffrn_reflns_limit_k_max 11
_diffrn_reflns_limit_k_min -10
_diffrn_reflns_limit_l_max 39
_diffrn_reflns_limit_l_min -38
_diffrn_reflns_number 36570
_diffrn_reflns_theta_full 67.202
_diffrn_reflns_theta_max 68.574
_diffrn_reflns_theta_min 2.715
_diffrn_standards_number 0
_exptl_absorpt_coefficient_mu 9.610
_exptl_absorpt_correction_T_max 0.7531
_exptl_absorpt_correction_T_min 0.5027
_exptl_absorpt_correction_type multi-scan
_exptl_absorpt_process_details '(Sheldrick , 1996)'
_exptl_crystal_colour Green
_exptl_crystal_density_diffrn 1.457
_exptl_crystal_density_method 'not measured'
_exptl_crystal_description block
_exptl_crystal_F_000 1936
_exptl_crystal_size_max 0.250
_exptl_crystal_size_mid 0.155
_exptl_crystal_size_min 0.054
_refine_diff_density_max 0.69
_refine_diff_density_min -0.45
_refine_ls_extinction_method None
_refine_ls_goodness_of_fit_ref 1.1071
_refine_ls_hydrogen_treatment constr
_refine_ls_matrix_type full
_refine_ls_number_parameters 506
_refine_ls_number_reflns 5241
_refine_ls_number_restraints 34
_refine_ls_R_factor_all 0.0750
_refine_ls_R_factor_gt 0.0529
_refine_ls_shift/su_max 0.0011601
_refine_ls_shift/su_mean 0.0000243
_refine_ls_structure_factor_coef F
_refine_ls_weighting_details
;
 Method, part 1, Chebychev polynomial, (Watkin, 1994, Prince, 1982) 
 [weight] = 1.0/[A~0~*T~0~(x)+A~1~*T~1~(x) ... +A~n-1~]*T~n-1~(x)] 
 where A~i~ are the Chebychev coefficients listed below and x= Fcalc/Fmax 
 Method = Robust Weighting (Prince, 1982) 
 W = [weight] * [1-(deltaF/6*sigmaF)^2^]^2^ 
 A~i~ are: 
 0.344 0.392 0.183 0.647E-01 0.189E-01 
;
_refine_ls_weighting_scheme calc
_refine_ls_wR_factor_all 0.1116
_refine_ls_wR_factor_gt 0.0612
_refine_ls_wR_factor_ref 0.0569
_reflns_limit_h_max 17
_reflns_limit_h_min -17
_reflns_limit_k_max 10
_reflns_limit_k_min 0
_reflns_limit_l_max 39
_reflns_limit_l_min 0
_reflns_number_gt 5810
_reflns_number_total 7916
_reflns_threshold_expression I>2.0\s(I)
_oxford_diffrn_Wilson_B_factor 4.93
_oxford_diffrn_Wilson_scale 354.76
_oxford_refine_ls_r_factor_ref 0.0487
_oxford_refine_ls_scale 0.07119(12)
_oxford_reflns_number_all 7916
_oxford_reflns_threshold_expression_ref I>2.5\s(I)
_cod_data_source_file ic5b02231_si_002.cif
_cod_data_source_block '[CoL-H2O]+'
_cod_depositor_comments
;
The following automatic conversions were performed:

'_exptl_absorpt_correction_type' value 'Multi-scan' changed to
'multi-scan' according to
/usr/data/users/saulius/crontab/automatic-downloads/current/ACS/lib/dictionaries/cif_core.dic
dictionary named 'cif_core.dic' version 2.4.2 from 2011-04-26.

Automatic conversion script
Id: cif_fix_values 4268 2015-11-12 08:31:59Z antanas 
;
_cod_original_sg_symbol_H-M 'P 21/c'
_cod_database_code 4344549

loop_
_symmetry_equiv_pos_as_xyz
x,y,z
-x,-y,-z
-x,y+1/2,-z+1/2
x,-y+1/2,z+1/2

loop_
_atom_site_label
_atom_site_type_symbol
_atom_site_fract_x
_atom_site_fract_y
_atom_site_fract_z
_atom_site_U_iso_or_equiv
_atom_site_occupancy
_atom_site_adp_type
_atom_site_refinement_flags_posn
_atom_site_refinement_flags_adp
_atom_site_refinement_flags_occupancy
_atom_site_disorder_group
Sb1 Sb 0.72277(2) 0.19129(5) 0.449455(12) 0.0715 1.0000 Uani . . . .
Co1 Co 0.65280(5) 0.29095(8) 0.61505(2) 0.0515 1.0000 Uani . . . .
Cl1 Cl 0.3120(3) 0.9255(10) 0.19108(19) 0.2005 0.676(10) Uani D U P 3
Cl2 Cl 0.1299(4) 0.8667(11) 0.2086(2) 0.2382 0.676(10) Uani D U P 3
Cl3 Cl 0.228(3) 1.0464(19) 0.1753(9) 0.4033 0.324(10) Uani D U P 4
Cl4 Cl 0.163(3) 0.752(2) 0.1881(9) 0.4191 0.324(10) Uani D U P 4
F1 F 0.6338(5) 0.3195(8) 0.4657(3) 0.2245 1.0000 Uani . . . .
F2 F 0.6525(4) 0.1607(8) 0.40149(16) 0.1647 1.0000 Uani . . . .
F3 F 0.8102(4) 0.0705(10) 0.4356(3) 0.2301 1.0000 Uani . . . .
F4 F 0.7879(3) 0.2280(6) 0.49923(14) 0.1240 1.0000 Uani . . . .
F5 F 0.7843(5) 0.3393(9) 0.4267(2) 0.2104 1.0000 Uani . . . .
F6 F 0.6556(4) 0.0503(7) 0.47386(17) 0.1684 1.0000 Uani . . . .
O1 O 0.7035(2) 0.4431(4) 0.64763(11) 0.0611 1.0000 Uani . . . .
O2 O 0.7613(2) 0.1899(4) 0.62619(11) 0.0611 1.0000 Uani . . . .
O3 O 0.7014(3) 0.3848(5) 0.56114(12) 0.0855 1.0000 Uani . . . .
N1 N 0.5350(3) 0.3783(5) 0.60982(11) 0.0537 1.0000 Uani . . . .
N2 N 0.5950(3) 0.1235(5) 0.59064(12) 0.0547 1.0000 Uani . . . .
C1 C 0.6051(5) 1.1024(6) 0.70014(16) 0.0748 1.0000 Uani . . . .
C2 C 0.5683(6) 1.2374(7) 0.71081(19) 0.0848 1.0000 Uani . . . .
C3 C 0.4772(6) 1.2510(8) 0.7154(2) 0.0922 1.0000 Uani . . . .
C4 C 0.4202(5) 1.1326(8) 0.7092(2) 0.0913 1.0000 Uani . . . .
C5 C 0.4554(5) 0.9965(7) 0.69987(18) 0.0780 1.0000 Uani . . . .
C6 C 0.5477(4) 0.9799(6) 0.69476(16) 0.0662 1.0000 Uani . . . .
C7 C 0.5866(4) 0.8353(5) 0.68337(15) 0.0596 1.0000 Uani . . . .
C8 C 0.6764(4) 0.7924(6) 0.69664(15) 0.0642 1.0000 Uani . . . .
C9 C 0.7183(4) 0.6630(6) 0.68686(15) 0.0608 1.0000 Uani . . . .
C10 C 0.6653(3) 0.5650(5) 0.66040(13) 0.0530 1.0000 Uani . . . .
C11 C 0.5734(3) 0.6003(6) 0.64816(14) 0.0565 1.0000 Uani . . . .
C12 C 0.5357(4) 0.7364(6) 0.66011(16) 0.0667 1.0000 Uani . . . .
C13 C 0.8164(4) 0.6291(7) 0.7026(2) 0.0798 1.0000 Uani . . . .
C14 C 0.8551(5) 0.7449(9) 0.7340(3) 0.1088 1.0000 Uani . . . .
C15 C 0.8225(6) 0.4783(8) 0.7230(2) 0.1066 1.0000 Uani . . . .
C16 C 0.8761(5) 0.6342(10) 0.6658(3) 0.1090 1.0000 Uani . . . .
C17 C 0.5139(3) 0.5052(6) 0.62407(15) 0.0614 1.0000 Uani . . . .
C18 C 0.4643(3) 0.2918(6) 0.58462(16) 0.0629 1.0000 Uani . . . .
C19 C 0.3677(4) 0.3100(8) 0.5989(2) 0.0839 1.0000 Uani . . . .
C20 C 0.4664(4) 0.3375(7) 0.54035(17) 0.0813 1.0000 Uani . . . .
C21 C 0.4940(3) 0.1343(6) 0.59066(18) 0.0646 1.0000 Uani . . . .
C22 C 0.6339(3) 0.0057(5) 0.57770(14) 0.0531 1.0000 Uani . . . .
C23 C 0.5766(4) -0.1209(6) 0.56189(19) 0.0722 1.0000 Uani . . . .
C24 C 0.7335(3) -0.0075(5) 0.57856(14) 0.0545 1.0000 Uani . . . .
C25 C 0.7937(3) 0.0826(5) 0.60392(14) 0.0541 1.0000 Uani . . . .
C26 C 0.8890(3) 0.0510(5) 0.60735(16) 0.0606 1.0000 Uani . . . .
C27 C 0.9196(3) -0.0591(6) 0.58248(16) 0.0611 1.0000 Uani . . . .
C28 C 0.8629(3) -0.1440(5) 0.55478(17) 0.0594 1.0000 Uani . . . .
C29 C 0.7712(3) -0.1172(5) 0.55442(15) 0.0573 1.0000 Uani . . . .
C30 C 0.9561(4) 0.1409(7) 0.6357(2) 0.0735 1.0000 Uani . . . .
C31 C 0.9562(5) 0.3001(8) 0.6204(3) 0.1051 1.0000 Uani . . . .
C32 C 0.9279(5) 0.1329(9) 0.6801(2) 0.1031 1.0000 Uani . . . .
C33 C 1.0549(4) 0.0826(9) 0.6359(3) 0.1234 1.0000 Uani . . . .
C34 C 0.9032(4) -0.2612(6) 0.52791(18) 0.0658 1.0000 Uani . . . .
C35 C 0.9535(8) -0.3736(9) 0.5556(3) 0.1437 1.0000 Uani . . . .
C36 C 0.9732(6) -0.1932(8) 0.5019(3) 0.1067 1.0000 Uani . . . .
C37 C 0.8307(6) -0.3320(10) 0.4990(3) 0.1347 1.0000 Uani . . . .
C41 C 0.259(2) 0.868(4) 0.190(3) 0.4106 0.324(10) Uani D U P 4
C42 C 0.2044(8) 0.876(3) 0.1712(2) 0.2126 0.676(10) Uani D U P 3
H11 H 0.6675 1.0936 0.6966 0.0903 1.0000 Uiso R . . .
H21 H 0.6063 1.3185 0.7147 0.1007 1.0000 Uiso R . . .
H31 H 0.4536 1.3412 0.7228 0.1099 1.0000 Uiso R . . .
H41 H 0.3573 1.1429 0.7113 0.1088 1.0000 Uiso R . . .
H51 H 0.4161 0.9161 0.6970 0.0928 1.0000 Uiso R . . .
H81 H 0.7109 0.8567 0.7137 0.0766 1.0000 Uiso R . . .
H121 H 0.4744 0.7583 0.6517 0.0806 1.0000 Uiso R . . .
H142 H 0.9192 0.7275 0.7406 0.1626 1.0000 Uiso R . . .
H141 H 0.8226 0.7358 0.7584 0.1630 1.0000 Uiso R . . .
H143 H 0.8464 0.8410 0.7228 0.1629 1.0000 Uiso R . . .
H152 H 0.8839 0.4607 0.7342 0.1588 1.0000 Uiso R . . .
H151 H 0.7825 0.4750 0.7449 0.1589 1.0000 Uiso R . . .
H153 H 0.8044 0.4035 0.7035 0.1588 1.0000 Uiso R . . .
H161 H 0.9377 0.6023 0.6734 0.1649 1.0000 Uiso R . . .
H163 H 0.8778 0.7323 0.6551 0.1653 1.0000 Uiso R . . .
H162 H 0.8504 0.5708 0.6444 0.1647 1.0000 Uiso R . . .
H171 H 0.4545 0.5392 0.6185 0.0725 1.0000 Uiso R . . .
H192 H 0.3292 0.2313 0.5878 0.1259 1.0000 Uiso R . . .
H191 H 0.3702 0.3070 0.6284 0.1258 1.0000 Uiso R . . .
H193 H 0.3423 0.4019 0.5893 0.1259 1.0000 Uiso R . . .
H202 H 0.4215 0.2824 0.5242 0.1210 1.0000 Uiso R . . .
H201 H 0.4522 0.4400 0.5377 0.1208 1.0000 Uiso R . . .
H203 H 0.5260 0.3206 0.5306 0.1205 1.0000 Uiso R . . .
H212 H 0.4764 0.1028 0.6174 0.0769 1.0000 Uiso R . . .
H211 H 0.4639 0.0718 0.5699 0.0770 1.0000 Uiso R . . .
H231 H 0.6125 -0.2083 0.5636 0.1073 1.0000 Uiso R . . .
H232 H 0.5246 -0.1329 0.5778 0.1065 1.0000 Uiso R . . .
H233 H 0.5564 -0.1034 0.5338 0.1069 1.0000 Uiso R . . .
H271 H 0.9821 -0.0796 0.5840 0.0731 1.0000 Uiso R . . .
H291 H 0.7313 -0.1733 0.5376 0.0683 1.0000 Uiso R . . .
H312 H 0.9994 0.3563 0.6373 0.1568 1.0000 Uiso R . . .
H311 H 0.8959 0.3410 0.6217 0.1570 1.0000 Uiso R . . .
H313 H 0.9724 0.3030 0.5925 0.1570 1.0000 Uiso R . . .
H322 H 0.9680 0.1951 0.6970 0.1535 1.0000 Uiso R . . .
H321 H 0.9338 0.0336 0.6896 0.1538 1.0000 Uiso R . . .
H323 H 0.8654 0.1644 0.6807 0.1537 1.0000 Uiso R . . .
H332 H 1.0941 0.1438 0.6533 0.1848 1.0000 Uiso R . . .
H331 H 1.0579 -0.0161 0.6462 0.1848 1.0000 Uiso R . . .
H333 H 1.0757 0.0852 0.6086 0.1848 1.0000 Uiso R . . .
H351 H 0.9792 -0.4477 0.5390 0.2067 1.0000 Uiso R . . .
H353 H 1.0023 -0.3263 0.5720 0.2066 1.0000 Uiso R . . .
H352 H 0.9104 -0.4169 0.5731 0.2071 1.0000 Uiso R . . .
H361 H 0.9981 -0.2665 0.4844 0.1621 1.0000 Uiso R . . .
H363 H 1.0220 -0.1525 0.5197 0.1620 1.0000 Uiso R . . .
H362 H 0.9442 -0.1168 0.4850 0.1623 1.0000 Uiso R . . .
H371 H 0.8590 -0.3994 0.4810 0.2036 1.0000 Uiso R . . .
H373 H 0.7888 -0.3847 0.5151 0.2038 1.0000 Uiso R . . .
H372 H 0.7984 -0.2566 0.4829 0.2042 1.0000 Uiso R . . .
H411 H 0.3057 0.8603 0.2126 0.4660 0.3043 Uiso R . . 4
H412 H 0.2843 0.8377 0.1647 0.4660 0.3043 Uiso R . . 4
H421 H 0.1808 0.9501 0.1524 0.2611 0.6957 Uiso R . . 3
H422 H 0.2074 0.7825 0.1572 0.2611 0.6957 Uiso R . . 3
H32 H 0.7617 0.3635 0.5537 0.1024 1.0000 Uiso R . . .
H33 H 0.6628 0.4481 0.5445 0.1024 1.0000 Uiso R . . .

loop_
_atom_site_aniso_label
_atom_site_aniso_U_11
_atom_site_aniso_U_22
_atom_site_aniso_U_33
_atom_site_aniso_U_23
_atom_site_aniso_U_13
_atom_site_aniso_U_12
Sb1 0.05499(19) 0.0816(3) 0.0773(2) 0.0044(2) 0.00203(14) 0.00593(18)
Co1 0.0515(4) 0.0530(4) 0.0490(4) -0.0089(3) -0.0021(3) 0.0061(3)
Cl1 0.121(3) 0.312(9) 0.169(4) -0.022(5) 0.015(3) -0.060(4)
Cl2 0.133(4) 0.334(10) 0.253(7) -0.049(6) 0.059(4) -0.043(5)
Cl3 0.64(4) 0.189(13) 0.41(2) -0.060(15) 0.26(3) -0.129(19)
Cl4 0.65(4) 0.212(14) 0.42(2) -0.061(16) 0.24(3) -0.126(19)
F1 0.143(5) 0.198(7) 0.336(12) -0.014(7) 0.042(6) 0.082(5)
F2 0.121(4) 0.263(7) 0.103(3) 0.049(4) -0.042(3) -0.051(4)
F3 0.137(5) 0.283(9) 0.265(8) -0.153(7) -0.024(5) 0.107(6)
F4 0.119(3) 0.162(4) 0.090(3) -0.016(3) -0.001(2) -0.039(3)
F5 0.199(6) 0.269(8) 0.159(5) 0.094(6) -0.013(5) -0.128(6)
F6 0.160(5) 0.197(6) 0.139(4) 0.074(4) -0.056(4) -0.092(4)
O1 0.0557(17) 0.057(2) 0.069(2) -0.0172(17) -0.0062(15) 0.0079(15)
O2 0.0587(18) 0.061(2) 0.0619(18) -0.0126(17) -0.0055(14) 0.0107(16)
O3 0.093(3) 0.096(3) 0.069(2) 0.009(2) 0.016(2) -0.001(2)
N1 0.055(2) 0.058(2) 0.0470(19) -0.0072(18) -0.0016(16) 0.0094(18)
N2 0.056(2) 0.057(2) 0.049(2) -0.0035(18) -0.0046(16) 0.0046(18)
C1 0.105(4) 0.065(4) 0.055(3) -0.004(3) 0.010(3) 0.004(3)
C2 0.134(6) 0.057(3) 0.065(3) -0.007(3) 0.011(4) 0.009(4)
C3 0.136(6) 0.067(4) 0.074(4) -0.012(3) 0.014(4) 0.029(4)
C4 0.103(5) 0.086(5) 0.086(4) -0.010(4) 0.015(4) 0.023(4)
C5 0.097(4) 0.066(4) 0.072(4) -0.006(3) 0.020(3) 0.010(3)
C6 0.087(4) 0.061(3) 0.052(3) -0.003(2) 0.011(2) 0.014(3)
C7 0.082(3) 0.049(3) 0.047(2) -0.003(2) 0.005(2) 0.011(2)
C8 0.083(3) 0.058(3) 0.051(3) -0.007(2) -0.001(2) -0.002(3)
C9 0.076(3) 0.056(3) 0.050(2) -0.004(2) 0.001(2) 0.001(2)
C10 0.060(2) 0.054(3) 0.045(2) -0.005(2) 0.0010(19) 0.002(2)
C11 0.065(3) 0.059(3) 0.046(2) -0.010(2) 0.003(2) 0.010(2)
C12 0.068(3) 0.069(3) 0.062(3) -0.010(3) 0.000(2) 0.014(3)
C13 0.076(3) 0.078(4) 0.082(4) -0.023(3) -0.015(3) 0.005(3)
C14 0.099(5) 0.098(5) 0.122(6) -0.042(5) -0.044(4) 0.005(4)
C15 0.117(6) 0.096(5) 0.099(5) -0.008(4) -0.041(4) 0.025(4)
C16 0.066(4) 0.132(7) 0.129(6) -0.036(5) 0.010(4) -0.001(4)
C17 0.055(3) 0.072(3) 0.056(3) -0.007(2) -0.004(2) 0.010(2)
C18 0.052(2) 0.072(3) 0.062(3) -0.017(3) -0.011(2) 0.012(2)
C19 0.058(3) 0.098(5) 0.095(4) -0.028(4) -0.004(3) 0.011(3)
C20 0.090(4) 0.089(4) 0.061(3) -0.013(3) -0.020(3) 0.017(3)
C21 0.055(3) 0.068(3) 0.070(3) -0.010(3) -0.002(2) 0.005(2)
C22 0.053(2) 0.053(3) 0.053(2) -0.004(2) 0.0020(19) 0.002(2)
C23 0.065(3) 0.065(3) 0.085(4) -0.022(3) 0.004(3) -0.003(3)
C24 0.056(2) 0.051(3) 0.056(3) -0.004(2) 0.000(2) 0.005(2)
C25 0.060(3) 0.045(3) 0.056(3) 0.002(2) -0.001(2) 0.004(2)
C26 0.064(3) 0.050(3) 0.067(3) -0.006(2) -0.002(2) 0.008(2)
C27 0.051(2) 0.056(3) 0.077(3) -0.003(3) 0.004(2) 0.010(2)
C28 0.062(3) 0.048(3) 0.069(3) -0.005(2) 0.008(2) 0.001(2)
C29 0.064(3) 0.047(3) 0.061(3) -0.006(2) 0.002(2) 0.002(2)
C30 0.061(3) 0.067(3) 0.090(4) -0.018(3) -0.009(3) 0.011(3)
C31 0.083(4) 0.082(5) 0.151(7) -0.021(5) 0.010(4) -0.018(4)
C32 0.094(5) 0.125(6) 0.086(5) -0.020(4) -0.027(4) 0.012(4)
C33 0.062(4) 0.118(6) 0.184(9) -0.055(6) -0.035(4) 0.016(4)
C34 0.070(3) 0.050(3) 0.079(3) -0.010(3) 0.017(3) 0.009(2)
C35 0.232(12) 0.095(6) 0.108(6) 0.007(5) 0.038(7) 0.082(7)
C36 0.111(6) 0.098(5) 0.115(6) -0.026(5) 0.040(5) 0.009(4)
C37 0.096(5) 0.123(7) 0.187(9) -0.103(7) 0.026(5) -0.009(5)
C41 0.65(4) 0.198(14) 0.41(2) -0.060(16) 0.25(3) -0.124(19)
C42 0.127(6) 0.316(10) 0.198(8) -0.038(8) 0.030(6) -0.066(7)

loop_
_atom_type_symbol
_atom_type_scat_dispersion_real
_atom_type_scat_dispersion_imag
_atom_type_scat_Cromer_Mann_a1
_atom_type_scat_Cromer_Mann_b1
_atom_type_scat_Cromer_Mann_a2
_atom_type_scat_Cromer_Mann_b2
_atom_type_scat_Cromer_Mann_a3
_atom_type_scat_Cromer_Mann_b3
_atom_type_scat_Cromer_Mann_a4
_atom_type_scat_Cromer_Mann_b4
_atom_type_scat_Cromer_Mann_c
_atom_type_scat_source
C 0.0181 0.0091 2.3100 20.8439 1.0200 10.2075 1.5886 0.5687 0.8650 51.6512 0.2156 'International Tables Vol C 4.2.6.8 and 6.1.1.4'
N 0.0311 0.0180 12.2126 0.0057 3.1322 9.8933 2.0125 28.9975 1.1663 0.5826 -11.5290 'International Tables Vol C 4.2.6.8 and 6.1.1.4'
O 0.0492 0.0322 3.0485 13.2771 2.2868 5.7011 1.5463 0.3239 0.8670 32.9089 0.2508 'International Tables Vol C 4.2.6.8 and 6.1.1.4'
F 0.0727 0.0534 3.5392 10.2825 2.6412 4.2944 1.5170 0.2615 1.0243 26.1476 0.2776 'International Tables Vol C 4.2.6.8 and 6.1.1.4'
Co -2.3653 3.6143 12.2841 4.2791 7.3409 0.2784 4.0034 13.5359 2.3488 71.1692 1.0118 'International Tables Vol C 4.2.6.8 and 6.1.1.4'
Sb -0.0562 5.8946 19.6418 5.3034 19.0455 0.4607 5.0371 27.9074 2.6827 75.2825 4.5909 'International Tables Vol C 4.2.6.8 and 6.1.1.4'
Cl 0.3639 0.7018 11.4604 0.0104 7.1964 1.1662 6.2556 18.5194 1.6455 47.7784 -9.5574 'International Tables Vol C 4.2.6.8 and 6.1.1.4'
H 0.0000 0.0000 0.4930 10.5109 0.3229 26.1257 0.1402 3.1424 0.0408 57.7998 0.0030 'International Tables Vol C 4.2.6.8 and 6.1.1.4'

loop_
_geom_angle_atom_site_label_1
_geom_angle_atom_site_label_2
_geom_angle_atom_site_label_3
_geom_angle
_geom_angle_publ_flag
F1 Sb1 F2 88.9(4) yes
F1 Sb1 F3 177.9(4) yes
F2 Sb1 F3 93.3(3) yes
F1 Sb1 F4 87.7(4) yes
F2 Sb1 F4 176.5(3) yes
F3 Sb1 F4 90.2(3) yes
F1 Sb1 F5 91.5(4) yes
F2 Sb1 F5 91.5(3) yes
F3 Sb1 F5 88.3(5) yes
F4 Sb1 F5 89.3(3) yes
F1 Sb1 F6 84.9(4) yes
F2 Sb1 F6 88.9(2) yes
F3 Sb1 F6 95.3(4) yes
F4 Sb1 F6 90.1(2) yes
F5 Sb1 F6 176.4(4) yes
O1 Co1 O2 87.70(14) yes
O1 Co1 O3 91.72(17) yes
O2 Co1 O3 91.81(17) yes
O1 Co1 N1 93.36(15) yes
O2 Co1 N1 171.72(18) yes
O3 Co1 N1 96.36(18) yes
O1 Co1 N2 170.15(17) yes
O2 Co1 N2 91.72(16) yes
O3 Co1 N2 98.13(17) yes
N1 Co1 N2 85.83(17) yes
Co1 O1 C10 130.1(3) yes
Co1 O2 C25 126.5(3) yes
Co1 O3 H32 120.0 no
Co1 O3 H33 120.0 no
H32 O3 H33 120.0 no
Co1 N1 C17 125.7(3) yes
Co1 N1 C18 114.5(3) yes
C17 N1 C18 119.7(4) yes
Co1 N2 C21 111.1(3) yes
Co1 N2 C22 127.8(3) yes
C21 N2 C22 120.9(4) yes
C2 C1 C6 119.8(6) yes
C2 C1 H11 120.3 no
C6 C1 H11 119.9 no
C1 C2 C3 120.4(7) yes
C1 C2 H21 119.9 no
C3 C2 H21 119.7 no
C2 C3 C4 120.2(6) yes
C2 C3 H31 119.6 no
C4 C3 H31 120.2 no
C3 C4 C5 120.5(7) yes
C3 C4 H41 120.2 no
C5 C4 H41 119.3 no
C4 C5 C6 120.4(7) yes
C4 C5 H51 119.5 no
C6 C5 H51 120.1 no
C1 C6 C5 118.6(5) yes
C1 C6 C7 120.1(5) yes
C5 C6 C7 121.3(5) yes
C6 C7 C8 122.1(5) yes
C6 C7 C12 121.4(5) yes
C8 C7 C12 116.5(5) yes
C7 C8 C9 125.9(5) yes
C7 C8 H81 117.5 no
C9 C8 H81 116.6 no
C8 C9 C10 116.5(5) yes
C8 C9 C13 121.3(5) yes
C10 C9 C13 122.2(5) yes
C9 C10 O1 119.6(4) yes
C9 C10 C11 119.4(4) yes
O1 C10 C11 121.1(4) yes
C10 C11 C12 120.0(5) yes
C10 C11 C17 123.2(4) yes
C12 C11 C17 116.8(5) yes
C11 C12 C7 121.6(5) yes
C11 C12 H121 119.0 no
C7 C12 H121 119.5 no
C9 C13 C14 112.1(5) yes
C9 C13 C15 110.8(6) yes
C14 C13 C15 108.4(6) yes
C9 C13 C16 107.8(5) yes
C14 C13 C16 107.3(6) yes
C15 C13 C16 110.5(6) yes
C13 C14 H142 109.8 no
C13 C14 H141 108.2 no
H142 C14 H141 109.5 no
C13 C14 H143 109.8 no
H142 C14 H143 109.9 no
H141 C14 H143 109.7 no
C13 C15 H152 110.0 no
C13 C15 H151 109.6 no
H152 C15 H151 108.3 no
C13 C15 H153 110.2 no
H152 C15 H153 109.9 no
H151 C15 H153 108.8 no
C13 C16 H161 111.3 no
C13 C16 H163 110.1 no
H161 C16 H163 109.1 no
C13 C16 H162 109.7 no
H161 C16 H162 108.3 no
H163 C16 H162 108.2 no
C11 C17 N1 126.3(4) yes
C11 C17 H171 115.4 no
N1 C17 H171 118.2 no
N1 C18 C19 113.0(4) yes
N1 C18 C20 108.6(5) yes
C19 C18 C20 110.3(5) yes
N1 C18 C21 104.4(4) yes
C19 C18 C21 109.1(5) yes
C20 C18 C21 111.3(5) yes
C18 C19 H192 109.3 no
C18 C19 H191 109.5 no
H192 C19 H191 109.5 no
C18 C19 H193 109.7 no
H192 C19 H193 109.1 no
H191 C19 H193 109.8 no
C18 C20 H202 108.9 no
C18 C20 H201 109.6 no
H202 C20 H201 109.2 no
C18 C20 H203 110.8 no
H202 C20 H203 109.6 no
H201 C20 H203 108.8 no
C18 C21 N2 109.9(4) yes
C18 C21 H212 107.8 no
N2 C21 H212 108.0 no
C18 C21 H211 111.0 no
N2 C21 H211 111.3 no
H212 C21 H211 108.6 no
N2 C22 C23 120.3(4) yes
N2 C22 C24 121.4(4) yes
C23 C22 C24 118.4(4) yes
C22 C23 H231 109.5 no
C22 C23 H232 110.4 no
H231 C23 H232 109.1 no
C22 C23 H233 109.1 no
H231 C23 H233 109.0 no
H232 C23 H233 109.7 no
C22 C24 C25 122.4(4) yes
C22 C24 C29 118.5(4) yes
C25 C24 C29 119.0(4) yes
C24 C25 O2 121.0(4) yes
C24 C25 C26 119.3(4) yes
O2 C25 C26 119.6(4) yes
C25 C26 C27 117.2(5) yes
C25 C26 C30 121.3(4) yes
C27 C26 C30 121.4(5) yes
C26 C27 C28 125.0(4) yes
C26 C27 H271 118.1 no
C28 C27 H271 116.9 no
C27 C28 C29 116.0(5) yes
C27 C28 C34 121.2(4) yes
C29 C28 C34 122.8(5) yes
C24 C29 C28 123.2(5) yes
C24 C29 H291 118.0 no
C28 C29 H291 118.9 no
C26 C30 C31 108.9(5) yes
C26 C30 C32 109.9(5) yes
C31 C30 C32 111.0(6) yes
C26 C30 C33 112.1(5) yes
C31 C30 C33 107.8(6) yes
C32 C30 C33 107.1(6) yes
C30 C31 H312 109.4 no
C30 C31 H311 109.3 no
H312 C31 H311 109.6 no
C30 C31 H313 110.0 no
H312 C31 H313 109.6 no
H311 C31 H313 108.9 no
C30 C32 H322 108.6 no
C30 C32 H321 109.1 no
H322 C32 H321 109.6 no
C30 C32 H323 109.0 no
H322 C32 H323 110.7 no
H321 C32 H323 109.8 no
C30 C33 H332 108.8 no
C30 C33 H331 110.2 no
H332 C33 H331 109.2 no
C30 C33 H333 110.3 no
H332 C33 H333 108.7 no
H331 C33 H333 109.7 no
C28 C34 C35 108.6(5) yes
C28 C34 C36 109.9(5) yes
C35 C34 C36 107.1(7) yes
C28 C34 C37 112.0(5) yes
C35 C34 C37 111.7(7) yes
C36 C34 C37 107.3(6) yes
C34 C35 H351 109.3 no
C34 C35 H353 109.6 no
H351 C35 H353 109.0 no
C34 C35 H352 108.7 no
H351 C35 H352 110.1 no
H353 C35 H352 110.1 no
C34 C36 H361 110.3 no
C34 C36 H363 108.7 no
H361 C36 H363 109.4 no
C34 C36 H362 109.3 no
H361 C36 H362 109.2 no
H363 C36 H362 109.9 no
C34 C37 H371 110.0 no
C34 C37 H373 108.5 no
H371 C37 H373 109.4 no
C34 C37 H372 109.1 no
H371 C37 H372 109.5 no
H373 C37 H372 110.3 no
Cl3 C41 Cl4 111.000(10) yes
Cl3 C41 H411 115.4 no
Cl4 C41 H411 120.2 no
Cl3 C41 H412 97.8 no
Cl4 C41 H412 98.8 no
H411 C41 H412 109.7 no
Cl1 C42 Cl2 110.998(11) yes
Cl1 C42 H421 109.2 no
Cl2 C42 H421 106.0 no
Cl1 C42 H422 109.9 no
Cl2 C42 H422 110.6 no
H421 C42 H422 110.1 no

loop_
_geom_bond_atom_site_label_1
_geom_bond_atom_site_label_2
_geom_bond_distance
_geom_bond_publ_flag
Sb1 F1 1.853(6) yes
Sb1 F2 1.830(5) yes
Sb1 F3 1.769(5) yes
Sb1 F4 1.852(4) yes
Sb1 F5 1.811(5) yes
Sb1 F6 1.833(5) yes
Co1 O1 1.868(3) yes
Co1 O2 1.846(3) yes
Co1 O3 2.124(4) yes
Co1 N1 1.891(4) yes
Co1 N2 1.892(4) yes
Cl1 C42 1.716(7) yes
Cl2 C42 1.694(8) yes
Cl3 C41 1.751(10) yes
Cl4 C41 1.743(10) yes
O1 C10 1.323(5) yes
O2 C25 1.326(6) yes
O3 H32 0.950 no
O3 H33 0.950 no
N1 C17 1.292(6) yes
N1 C18 1.498(6) yes
N2 C21 1.478(6) yes
N2 C22 1.299(6) yes
C1 C2 1.397(8) yes
C1 C6 1.399(8) yes
C1 H11 0.930 no
C2 C3 1.354(10) yes
C2 H21 0.927 no
C3 C4 1.369(10) yes
C3 H31 0.930 no
C4 C5 1.386(9) yes
C4 H41 0.930 no
C5 C6 1.378(8) yes
C5 H51 0.931 no
C6 C7 1.493(7) yes
C7 C8 1.406(8) yes
C7 C12 1.363(7) yes
C8 C9 1.377(7) yes
C8 H81 0.931 no
C9 C10 1.430(7) yes
C9 C13 1.517(8) yes
C10 C11 1.410(7) yes
C11 C12 1.424(7) yes
C11 C17 1.423(7) yes
C12 H121 0.939 no
C13 C14 1.551(8) yes
C13 C15 1.528(10) yes
C13 C16 1.534(10) yes
C14 H142 0.957 no
C14 H141 0.957 no
C14 H143 0.954 no
C15 H152 0.956 no
C15 H151 0.956 no
C15 H153 0.958 no
C16 H161 0.960 no
C16 H163 0.962 no
C16 H162 0.962 no
C17 H171 0.927 no
C18 C19 1.525(7) yes
C18 C20 1.506(8) yes
C18 C21 1.509(8) yes
C19 H192 0.965 no
C19 H191 0.960 no
C19 H193 0.960 no
C20 H202 0.955 no
C20 H201 0.960 no
C20 H203 0.959 no
C21 H212 0.971 no
C21 H211 0.966 no
C22 C23 1.495(7) yes
C22 C24 1.458(6) yes
C23 H231 0.954 no
C23 H232 0.956 no
C23 H233 0.955 no
C24 C25 1.424(7) yes
C24 C29 1.409(6) yes
C25 C26 1.417(7) yes
C26 C27 1.385(7) yes
C26 C30 1.535(7) yes
C27 C28 1.413(7) yes
C27 H271 0.929 no
C28 C29 1.359(7) yes
C28 C34 1.527(7) yes
C29 H291 0.926 no
C30 C31 1.535(9) yes
C30 C32 1.537(10) yes
C30 C33 1.536(8) yes
C31 H312 0.957 no
C31 H311 0.960 no
C31 H313 0.955 no
C32 H322 0.959 no
C32 H321 0.959 no
C32 H323 0.958 no
C33 H332 0.956 no
C33 H331 0.961 no
C33 H333 0.961 no
C34 C35 1.520(10) yes
C34 C36 1.508(9) yes
C34 C37 1.511(9) yes
C35 H351 0.961 no
C35 H353 0.962 no
C35 H352 0.964 no
C36 H361 0.967 no
C36 H363 0.961 no
C36 H362 0.966 no
C37 H371 0.965 no
C37 H373 0.961 no
C37 H372 0.967 no
C41 H411 0.970 no
C41 H412 0.970 no
C42 H421 0.963 no
C42 H422 0.966 no
